data_4132713
loop_
_publ_author_name
'Ji, Pengfei'
'Drake, Tasha'
'Murakami, Akiko'
'Oliveres, Pau'
'Skone, Jonathan H.'
'Lin, Wenbin'

_publ_section_title
;
 Tuning Lewis Acidity of Metal-Organic Frameworks via Perfluorination of
 Bridging Ligands: Spectroscopic, Theoretical, and Catalytic Studies.
;
_journal_issue 33
_journal_name_full 'Journal of the American Chemical Society'
_journal_page_first 10553
_journal_page_last 10561
_journal_paper_doi 10.1021/jacs.8b05765
_journal_volume 140
_journal_year 2018
_chemical_formula_moiety 'C16 H6 F8 O4'
_chemical_formula_sum 'C16 H6 F8 O4'
_chemical_formula_weight 414.21
_chemical_name_systematic Me2fBPDC
_space_group_crystal_system orthorhombic
_space_group_IT_number 61
_space_group_name_Hall '-P 2ac 2ab'
_space_group_name_H-M_alt 'P b c a'
_atom_sites_solution_hydrogens difmap
_audit_creation_date 2018-05-28
_audit_creation_method
;
Olex2 1.2
(compiled 2018.05.18 svn.r3508 for OlexSys, GUI svn.r5497)
;
_cell_angle_alpha 90
_cell_angle_beta 90
_cell_angle_gamma 90
_cell_formula_units_Z 8
_cell_length_a 7.9565(11)
_cell_length_b 15.697(2)
_cell_length_c 24.285(3)
_cell_measurement_reflns_used 7667
_cell_measurement_temperature 100
_cell_measurement_theta_max 14.00
_cell_measurement_theta_min 2.45
_cell_volume 3033.0(7)
_computing_cell_refinement 'SAINT V.8.35A (Bruker AXS Inc., 2013)'
_computing_data_collection 'APEX3 v.2015.9-0 (Bruker AXS Inc., 2015)'
_computing_data_reduction 'SAINT V.8.35A (Bruker AXS Inc., 2013)'
_computing_molecular_graphics
;
OLEX2: a complete structure solution, refinement and analysis program 
Dolomanov et al., 2009

Mercury: visualization and analysis of crystal structures
Macrae, et al., 2006

O. V. Dolomanov, L. J. Bourhis, R. J. Gildea, J. A. K. Howard and H. Puschmann.
J. Appl. Cryst. (2009). 42, 339-341;

C. F. Macrae, P. R. Edgington, P. McCabe, E. Pidcock, G. P. Shields, R. Taylor,
M. Towler and J. van de Streek, J. Appl. Cryst. (2006). 39, 453-457.
;
_computing_publication_material
;
 APEX3 v.2015.5-2 (Bruker AXS Inc., 2015)
 OLEX2 (Dolomanov et al., 2009)
;
_computing_structure_refinement 'XL-2018/1 (Sheldrick, 2015b)'
_computing_structure_solution 'XT 2014/5 (Sheldrick, 2015a)'
_diffrn_ambient_temperature 100(2)
_diffrn_detector 'Bruker PHOTON 100'
_diffrn_detector_area_resol_mean 10.4167
_diffrn_detector_type CMOS
_diffrn_measured_fraction_theta_full 0.998
_diffrn_measured_fraction_theta_max 0.998
_diffrn_measurement_device_type 'Bruker D8 Venture'
_diffrn_measurement_method 'omega and phi scans'
_diffrn_radiation_monochromator mirrors
_diffrn_radiation_type synchrotron
_diffrn_radiation_wavelength 0.41328
_diffrn_reflns_av_R_equivalents 0.0872
_diffrn_reflns_av_unetI/netI 0.0455
_diffrn_reflns_Laue_measured_fraction_full 0.998
_diffrn_reflns_Laue_measured_fraction_max 0.998
_diffrn_reflns_limit_h_max 9
_diffrn_reflns_limit_h_min -9
_diffrn_reflns_limit_k_max 18
_diffrn_reflns_limit_k_min -18
_diffrn_reflns_limit_l_max 28
_diffrn_reflns_limit_l_min -28
_diffrn_reflns_number 45592
_diffrn_reflns_point_group_measured_fraction_full 0.998
_diffrn_reflns_point_group_measured_fraction_max 0.998
_diffrn_reflns_theta_full 14.118
_diffrn_reflns_theta_max 14.118
_diffrn_reflns_theta_min 0.975
_diffrn_source 'micro-focus X-ray tube'
_diffrn_source_type 'INCOATEC ImuS'
_diffrn_standards_number 0
_exptl_absorpt_coefficient_mu 0.192
_exptl_absorpt_correction_T_max 0.7438
_exptl_absorpt_correction_T_min 0.6617
_exptl_absorpt_correction_type multi-scan
_exptl_absorpt_process_details
'SADABS-2016/2 (Bruker,2016/2) was used for absorption correction. wR2(int) was 0.1177 before and 0.0907 after correction. The Ratio of minimum to maximum transmission is 0.8896. The \l/2 correction factor is Not present.'
_exptl_crystal_colour 'clear greenish colourless'
_exptl_crystal_colour_lustre clear
_exptl_crystal_colour_modifier greenish
_exptl_crystal_colour_primary colourless
_exptl_crystal_density_diffrn 1.814
_exptl_crystal_description block
_exptl_crystal_F_000 1648
_exptl_crystal_preparation evaportation
_exptl_crystal_recrystallization_method 'from dichloromethane'
_exptl_crystal_size_max 0.2
_exptl_crystal_size_mid 0.1
_exptl_crystal_size_min 0.1
_refine_diff_density_max 0.177
_refine_diff_density_min -0.242
_refine_diff_density_rms 0.058
_refine_ls_extinction_method none
_refine_ls_goodness_of_fit_ref 1.049
_refine_ls_hydrogen_treatment refall
_refine_ls_matrix_type full
_refine_ls_number_parameters 277
_refine_ls_number_reflns 2613
_refine_ls_number_restraints 0
_refine_ls_restrained_S_all 1.049
_refine_ls_R_factor_all 0.0436
_refine_ls_R_factor_gt 0.0366
_refine_ls_shift/su_max 0.000
_refine_ls_shift/su_mean 0.000
_refine_ls_structure_factor_coef Fsqd
_refine_ls_weighting_details 'w=1/[\s^2^(Fo^2^)+(0.0528P)^2^+1.3069P] where P=(Fo^2^+2Fc^2^)/3'
_refine_ls_weighting_scheme calc
_refine_ls_wR_factor_gt 0.0943
_refine_ls_wR_factor_ref 0.1003
_reflns_Friedel_coverage 0.000
_reflns_number_gt 2246
_reflns_number_total 2613
_reflns_threshold_expression 'I > 2\s(I)'
_cod_data_source_file ja8b05765_si_002.cif
_cod_data_source_block pbca2_a
_cod_database_code 4132713
_shelx_shelxl_version_number 2018/3
_shelx_space_group_comment
;
The symmetry employed for this shelxl refinement is uniquely defined
by the following loop, which should always be used as a source of
symmetry information in preference to the above space-group names.
They are only intended as comments.
;
_olex2_refinement_description
;
;
_olex2_exptl_crystal_mounting_method loop
_olex2_submission_special_instructions 'No special instructions were received'

loop_
_space_group_symop_operation_xyz
'x, y, z'
'-x+1/2, -y, z+1/2'
'-x, y+1/2, -z+1/2'
'x+1/2, -y+1/2, -z'
'-x, -y, -z'
'x-1/2, y, -z-1/2'
'x, -y-1/2, z-1/2'
'-x-1/2, y-1/2, z'

loop_
_atom_site_label
_atom_site_type_symbol
_atom_site_fract_x
_atom_site_fract_y
_atom_site_fract_z
_atom_site_U_iso_or_equiv
_atom_site_adp_type
_atom_site_occupancy
_atom_site_site_symmetry_order
_atom_site_calc_flag
F001 F 0.44102(13) 0.25715(7) 0.43074(4) 0.0277(3) Uani 1 1 d
F002 F 0.17231(14) 0.30725(6) 0.48847(4) 0.0284(3) Uani 1 1 d
F003 F 0.35014(14) 0.52452(7) 0.36764(4) 0.0304(3) Uani 1 1 d
F004 F 0.45223(14) 0.14453(7) 0.34910(4) 0.0313(3) Uani 1 1 d
F005 F 0.09004(14) 0.43353(7) 0.32356(4) 0.0320(3) Uani 1 1 d
F006 F 0.34884(14) 0.63492(7) 0.45041(5) 0.0324(3) Uani 1 1 d
F007 F 0.11471(14) 0.32408(7) 0.23997(4) 0.0328(3) Uani 1 1 d
F008 F 0.16980(15) 0.41837(7) 0.57121(4) 0.0332(3) Uani 1 1 d
O009 O 0.16094(17) 0.65566(8) 0.55244(6) 0.0301(3) Uani 1 1 d
O00A O 0.24778(19) 0.09435(8) 0.25498(6) 0.0331(3) Uani 1 1 d
O00B O 0.34535(18) 0.57818(9) 0.60156(6) 0.0331(3) Uani 1 1 d
O00C O 0.3673(2) 0.19394(10) 0.20195(6) 0.0415(4) Uani 1 1 d
C00D C 0.3556(2) 0.27417(12) 0.38435(7) 0.0236(4) Uani 1 1 d
C00E C 0.2675(2) 0.34962(12) 0.37962(7) 0.0243(4) Uani 1 1 d
C00F C 0.2174(2) 0.38791(11) 0.47835(8) 0.0252(4) Uani 1 1 d
C00G C 0.2585(2) 0.53012(12) 0.51324(8) 0.0254(4) Uani 1 1 d
C00H C 0.2608(2) 0.41207(12) 0.42510(8) 0.0240(4) Uani 1 1 d
C00I C 0.2164(2) 0.44520(12) 0.52107(7) 0.0260(4) Uani 1 1 d
C00J C 0.1857(2) 0.36351(12) 0.32983(8) 0.0256(4) Uani 1 1 d
C00K C 0.3029(2) 0.49715(12) 0.41744(7) 0.0252(4) Uani 1 1 d
C00L C 0.2624(2) 0.59005(12) 0.56121(8) 0.0258(4) Uani 1 1 d
C00M C 0.3018(2) 0.55434(11) 0.46023(8) 0.0260(4) Uani 1 1 d
C00N C 0.2834(2) 0.23076(12) 0.29228(7) 0.0254(4) Uani 1 1 d
C00O C 0.1957(2) 0.30640(12) 0.28722(7) 0.0258(4) Uani 1 1 d
C00P C 0.3617(2) 0.21575(12) 0.34218(8) 0.0251(4) Uani 1 1 d
C00Q C 0.3039(2) 0.17185(12) 0.24417(8) 0.0280(4) Uani 1 1 d
C00R C 0.1560(3) 0.71819(14) 0.59653(9) 0.0319(5) Uani 1 1 d
C00S C 0.2721(3) 0.03254(14) 0.21126(9) 0.0361(5) Uani 1 1 d
H00A H 0.260(3) 0.7501(14) 0.5981(8) 0.031(6) Uiso 1 1 d
H00B H 0.145(3) 0.6887(15) 0.6302(10) 0.035(6) Uiso 1 1 d
H00D H 0.215(3) -0.0215(17) 0.2265(10) 0.052(7) Uiso 1 1 d
H00E H 0.218(3) 0.0528(17) 0.1783(11) 0.052(7) Uiso 1 1 d
H00C H 0.064(4) 0.7550(17) 0.5891(11) 0.056(8) Uiso 1 1 d
H00F H 0.392(4) 0.0246(17) 0.2072(10) 0.054(7) Uiso 1 1 d

loop_
_atom_site_aniso_label
_atom_site_aniso_U_11
_atom_site_aniso_U_22
_atom_site_aniso_U_33
_atom_site_aniso_U_23
_atom_site_aniso_U_13
_atom_site_aniso_U_12
F001 0.0299(6) 0.0274(6) 0.0257(6) 0.0023(4) -0.0048(4) 0.0033(4)
F002 0.0351(6) 0.0193(5) 0.0309(6) 0.0034(4) 0.0033(5) -0.0032(4)
F003 0.0379(7) 0.0265(6) 0.0267(6) 0.0063(4) 0.0038(4) -0.0009(5)
F004 0.0361(6) 0.0257(6) 0.0320(6) -0.0010(5) -0.0045(5) 0.0088(5)
F005 0.0345(6) 0.0255(6) 0.0361(6) 0.0041(5) -0.0060(5) 0.0068(5)
F006 0.0424(7) 0.0189(6) 0.0358(6) 0.0034(5) 0.0039(5) -0.0032(5)
F007 0.0383(6) 0.0306(6) 0.0294(6) 0.0051(5) -0.0114(5) -0.0010(5)
F008 0.0468(7) 0.0262(6) 0.0264(6) 0.0023(5) 0.0085(5) -0.0037(5)
O009 0.0317(7) 0.0240(7) 0.0345(7) -0.0041(6) -0.0020(6) 0.0048(6)
O00A 0.0462(9) 0.0229(7) 0.0302(7) -0.0022(6) 0.0027(6) -0.0035(6)
O00B 0.0370(8) 0.0284(7) 0.0340(8) -0.0001(6) -0.0052(6) 0.0018(6)
O00C 0.0584(10) 0.0365(8) 0.0296(8) -0.0011(6) 0.0075(7) -0.0097(7)
C00D 0.0227(9) 0.0247(9) 0.0233(9) 0.0038(7) -0.0018(7) -0.0012(7)
C00E 0.0230(9) 0.0235(10) 0.0262(9) 0.0045(7) 0.0027(7) -0.0022(7)
C00F 0.0239(10) 0.0197(9) 0.0319(10) 0.0045(8) 0.0001(7) -0.0008(7)
C00G 0.0231(9) 0.0233(9) 0.0299(10) 0.0013(8) 0.0000(7) 0.0024(7)
C00H 0.0216(9) 0.0229(9) 0.0276(9) 0.0013(7) -0.0006(7) 0.0016(7)
C00I 0.0275(10) 0.0254(10) 0.0250(9) 0.0046(8) 0.0023(7) 0.0007(8)
C00J 0.0231(9) 0.0220(9) 0.0317(10) 0.0060(8) 0.0000(8) 0.0008(8)
C00K 0.0248(9) 0.0254(10) 0.0252(9) 0.0060(8) 0.0012(7) 0.0019(8)
C00L 0.0239(9) 0.0217(9) 0.0317(10) 0.0030(8) 0.0026(8) -0.0016(7)
C00M 0.0262(9) 0.0181(9) 0.0337(10) 0.0041(8) 0.0006(8) -0.0010(7)
C00N 0.0252(10) 0.0241(10) 0.0268(10) 0.0023(8) 0.0012(7) -0.0040(7)
C00O 0.0257(9) 0.0270(10) 0.0247(10) 0.0055(8) -0.0042(7) -0.0039(8)
C00P 0.0248(9) 0.0215(9) 0.0290(10) 0.0028(8) 0.0005(7) 0.0009(7)
C00Q 0.0308(10) 0.0260(10) 0.0272(10) 0.0012(8) -0.0035(8) -0.0012(8)
C00R 0.0324(12) 0.0276(10) 0.0358(12) -0.0078(9) 0.0030(9) 0.0009(9)
C00S 0.0493(14) 0.0273(11) 0.0317(12) -0.0056(9) -0.0032(10) 0.0050(10)

loop_
_atom_type_symbol
_atom_type_description
_atom_type_scat_dispersion_real
_atom_type_scat_dispersion_imag
_atom_type_scat_source
C C 0.0033 0.0016 'International Tables Vol C Tables 4.2.6.8 and 6.1.1.4'
H H 0.0000 0.0000 'International Tables Vol C Tables 4.2.6.8 and 6.1.1.4'
F F 0.0171 0.0103 'International Tables Vol C Tables 4.2.6.8 and 6.1.1.4'
O O 0.0106 0.0060 'International Tables Vol C Tables 4.2.6.8 and 6.1.1.4'

loop_
_geom_angle_atom_site_label_1
_geom_angle_atom_site_label_2
_geom_angle_atom_site_label_3
_geom_angle
C00L O009 C00R 115.01(16)
C00Q O00A C00S 115.13(16)
F001 C00D C00E 119.82(16)
F001 C00D C00P 118.30(16)
C00P C00D C00E 121.87(16)
C00D C00E C00H 121.68(16)
C00D C00E C00J 116.37(17)
C00J C00E C00H 121.94(16)
F002 C00F C00H 119.66(16)
F002 C00F C00I 118.65(16)
C00I C00F C00H 121.67(17)
C00I C00G C00L 120.13(17)
C00M C00G C00I 116.80(17)
C00M C00G C00L 123.03(17)
C00F C00H C00E 121.52(17)
C00K C00H C00E 121.94(17)
C00K C00H C00F 116.51(17)
F008 C00I C00F 118.81(16)
F008 C00I C00G 119.53(16)
C00F C00I C00G 121.64(17)
F005 C00J C00E 119.42(16)
F005 C00J C00O 118.78(16)
C00O C00J C00E 121.78(17)
F003 C00K C00H 119.84(17)
F003 C00K C00M 118.44(16)
C00M C00K C00H 121.70(17)
O009 C00L C00G 110.50(16)
O00B C00L O009 126.07(18)
O00B C00L C00G 123.43(17)
F006 C00M C00G 119.58(16)
F006 C00M C00K 118.70(16)
C00K C00M C00G 121.69(17)
C00O C00N C00Q 121.03(16)
C00P C00N C00O 116.84(17)
C00P C00N C00Q 121.92(17)
F007 C00O C00J 118.77(16)
F007 C00O C00N 119.65(16)
C00J C00O C00N 121.57(17)
F004 C00P C00D 118.80(15)
F004 C00P C00N 119.61(16)
C00D C00P C00N 121.53(17)
O00A C00Q C00N 112.07(16)
O00C C00Q O00A 125.47(18)
O00C C00Q C00N 122.44(18)
O009 C00R H00A 110.9(13)
O009 C00R H00B 108.0(14)
O009 C00R H00C 106.9(16)
H00A C00R H00B 107.6(18)
H00A C00R H00C 111(2)
H00B C00R H00C 113(2)
O00A C00S H00D 103.1(14)
O00A C00S H00E 109.2(16)
O00A C00S H00F 107.0(15)
H00D C00S H00E 112(2)
H00D C00S H00F 112(2)
H00E C00S H00F 113(2)

loop_
_geom_bond_atom_site_label_1
_geom_bond_atom_site_label_2
_geom_bond_distance
F001 C00D 1.343(2)
F002 C00F 1.339(2)
F003 C00K 1.337(2)
F004 C00P 1.340(2)
F005 C00J 1.346(2)
F006 C00M 1.340(2)
F007 C00O 1.345(2)
F008 C00I 1.341(2)
O009 C00L 1.326(2)
O009 C00R 1.453(2)
O00A C00Q 1.322(2)
O00A C00S 1.451(2)
O00B C00L 1.196(2)
O00C C00Q 1.194(2)
C00D C00E 1.381(3)
C00D C00P 1.375(3)
C00E C00H 1.478(3)
C00E C00J 1.391(3)
C00F C00H 1.392(3)
C00F C00I 1.373(3)
C00G C00I 1.387(3)
C00G C00L 1.498(3)
C00G C00M 1.386(3)
C00H C00K 1.389(3)
C00J C00O 1.371(3)
C00K C00M 1.373(3)
C00N C00O 1.383(3)
C00N C00P 1.383(3)
C00N C00Q 1.499(3)
C00R H00A 0.97(2)
C00R H00B 0.94(2)
C00R H00C 0.95(3)
C00S H00D 1.03(3)
C00S H00E 0.96(3)
C00S H00F 0.96(3)
